data_2019222
loop_
_publ_author_name
'Tatum, Natalie J.'
'Villemagne, Baptiste'
'Willand, Nicolas'
'Deprez, Benoit'
'Liebeschuetz, John W.'
'Baulard, Alain R.'
'Pohl, Ehmke'

_publ_section_title
;
 Structural and docking studies of potent ethionamide boosters
;
_journal_issue 11
_journal_name_full 'Acta Crystallographica Section C'
_journal_page_first 1243
_journal_page_last 1250
_journal_paper_doi 10.1107/S0108270113028126
_journal_volume 69
_journal_year 2013
_chemical_formula_iupac 'C19 H22 F3 N3 O4 S'
_chemical_formula_moiety 'C19 H22 F3 N3 O4 S'
_chemical_formula_sum 'C19 H22 F3 N3 O4 S'
_chemical_formula_weight 445.45
_chemical_name_systematic 5,5,5-Trifluoro-1-{4-[3-(4-methanesulfonylphenyl)-1,2,4-oxadiazol-5-yl]piperidin-1-yl}pentanone
_space_group_crystal_system monoclinic
_space_group_IT_number 14
_space_group_name_Hall '-P 2ybc'
_space_group_name_H-M_alt 'P 1 21/c 1'
_symmetry_space_group_name_Hall '-P 2ybc'
_symmetry_space_group_name_H-M 'P 1 21/c 1'
_atom_sites_solution_hydrogens geom
_atom_sites_solution_primary direct
_atom_sites_solution_secondary difmap
_audit_creation_method
;
  Olex2 1.1
  (compiled Nov  1 2011 20:42:30, GUI svn.r3906)
;
_cell_angle_alpha 90.00
_cell_angle_beta 104.568(2)
_cell_angle_gamma 90.00
_cell_formula_units_Z 4
_cell_length_a 10.7027(6)
_cell_length_b 19.853(2)
_cell_length_c 9.873(2)
_cell_measurement_reflns_used 6971
_cell_measurement_temperature 99.85
_cell_measurement_theta_max 67.537
_cell_measurement_theta_min 4.269
_cell_volume 2030.4(5)
_computing_cell_refinement 'SMART (Bruker, 2001)'
_computing_data_collection 'SMART (Bruker, 2001)'
_computing_data_reduction 'SAINT (Bruker, 2001)'
_computing_molecular_graphics 'OLEX2 (Dolomanov <i>et al.</i>, 2009)'
_computing_publication_material 'OLEX2 (Dolomanov <i>et al.</i>, 2009)'
_computing_structure_refinement 'SHELXL97 (Sheldrick, 2008)'
_computing_structure_solution 'SHELXS97 (Sheldrick, 2008)'
_diffrn_ambient_temperature 99.85
_diffrn_measured_fraction_theta_full 0.980
_diffrn_measured_fraction_theta_max 0.980
_diffrn_measurement_device_type 'Bruker APEXII CCD'
_diffrn_measurement_method '\f and \w scans'
_diffrn_radiation_monochromator graphite
_diffrn_radiation_type 'Cu K\a'
_diffrn_radiation_wavelength 1.54188
_diffrn_reflns_av_R_equivalents 0.0408
_diffrn_reflns_limit_h_max 11
_diffrn_reflns_limit_h_min -12
_diffrn_reflns_limit_k_max 23
_diffrn_reflns_limit_k_min -23
_diffrn_reflns_limit_l_max 11
_diffrn_reflns_limit_l_min -10
_diffrn_reflns_number 14675
_diffrn_reflns_theta_full 66.19
_diffrn_reflns_theta_max 66.19
_diffrn_reflns_theta_min 4.27
_diffrn_standards_number 0
_exptl_absorpt_coefficient_mu 1.955
_exptl_absorpt_correction_T_max 0.7531
_exptl_absorpt_correction_T_min 0.5003
_exptl_absorpt_correction_type multi-scan
_exptl_absorpt_process_details
;
(SADABS; Bruker, 2008)
;
_exptl_crystal_density_diffrn 1.457
_exptl_crystal_density_method 'not measured'
_exptl_crystal_F_000 928
_refine_diff_density_max 0.395
_refine_diff_density_min -0.332
_refine_ls_extinction_method none
_refine_ls_goodness_of_fit_ref 0.992
_refine_ls_hydrogen_treatment constr
_refine_ls_matrix_type full
_refine_ls_number_parameters 272
_refine_ls_number_reflns 3493
_refine_ls_number_restraints 0
_refine_ls_restrained_S_all 0.992
_refine_ls_R_factor_all 0.0498
_refine_ls_R_factor_gt 0.0386
_refine_ls_shift/su_max 0.001
_refine_ls_shift/su_mean 0.000
_refine_ls_structure_factor_coef Fsqd
_refine_ls_weighting_details 'calc w=1/[\s^2^(Fo^2^)+(0.1000P)^2^+0.0000P] where P=(Fo^2^+2Fc^2^)/3'
_refine_ls_weighting_scheme calc
_refine_ls_wR_factor_gt 0.1163
_refine_ls_wR_factor_ref 0.1271
_reflns_number_gt 2888
_reflns_number_total 3493
_reflns_threshold_expression I>2sigma(I)
_cod_data_source_file fm3013.cif
_cod_data_source_block bdm41907
_cod_database_code 2019222

loop_
_space_group_symop_id
_space_group_symop_operation_xyz
1 'x, y, z'
2 '-x, y+1/2, -z+1/2'
3 '-x, -y, -z'
4 'x, -y-1/2, z-1/2'

loop_
_atom_site_type_symbol
_atom_site_label
_atom_site_fract_x
_atom_site_fract_y
_atom_site_fract_z
_atom_site_U_iso_or_equiv
_atom_site_adp_type
_atom_site_calc_flag
_atom_site_refinement_flags
_atom_site_occupancy
_atom_site_symmetry_multiplicity
S S1 0.86771(5) 0.01498(2) 0.64449(5) 0.02435(18) Uani d . 1 1
F F3 -0.16300(13) -0.22202(6) 1.79652(16) 0.0451(4) Uani d . 1 1
O O1 0.28587(13) -0.29775(6) 1.50616(14) 0.0267(3) Uani d . 1 1
O O2 0.58542(14) -0.01908(6) 1.32373(14) 0.0281(3) Uani d . 1 1
O O4 0.81625(14) 0.07622(7) 0.57614(15) 0.0347(4) Uani d . 1 1
F F2 -0.03447(13) -0.30657(6) 1.83594(15) 0.0458(4) Uani d . 1 1
N N1 0.43127(16) -0.21297(7) 1.55178(17) 0.0224(4) Uani d . 1 1
N N3 0.64913(15) -0.09779(8) 1.19826(17) 0.0231(4) Uani d . 1 1
O O3 0.85658(14) -0.04611(7) 0.56338(15) 0.0332(4) Uani d . 1 1
N N2 0.61281(18) 0.01419(8) 1.20844(18) 0.0287(4) Uani d . 1 1
F F1 -0.14104(14) -0.28443(8) 1.62673(16) 0.0547(4) Uani d . 1 1
C C2 0.53663(19) -0.19914(9) 1.3603(2) 0.0228(4) Uani d . 1 1
H H2A 0.4534 -0.1911 1.2912 0.027 Uiso calc R 1 1
H H2B 0.5960 -0.2209 1.3113 0.027 Uiso calc R 1 1
C C8 0.69437(18) -0.02217(9) 1.0118(2) 0.0209(4) Uani d . 1 1
C C14 0.32039(18) -0.24270(9) 1.56227(19) 0.0210(4) Uani d . 1 1
C C15 0.23701(19) -0.20635(9) 1.6438(2) 0.0235(4) Uani d . 1 1
H H15B 0.2917 -0.1919 1.7356 0.028 Uiso calc R 1 1
H H15A 0.1992 -0.1655 1.5917 0.028 Uiso calc R 1 1
C C17 0.03241(19) -0.21193(10) 1.7257(2) 0.0264(5) Uani d . 1 1
H H17B 0.0777 -0.1918 1.8165 0.032 Uiso calc R 1 1
H H17A -0.0040 -0.1748 1.6609 0.032 Uiso calc R 1 1
C C9 0.73312(19) -0.07634(9) 0.9424(2) 0.0237(4) Uani d . 1 1
H H9 0.7246 -0.1211 0.9729 0.028 Uiso calc R 1 1
C C7 0.64922(18) -0.03484(9) 1.1388(2) 0.0212(4) Uani d . 1 1
C C12 0.75486(19) 0.05500(10) 0.8516(2) 0.0264(5) Uani d . 1 1
H H12 0.7618 0.0996 0.8197 0.032 Uiso calc R 1 1
C C10 0.78392(19) -0.06474(10) 0.8290(2) 0.0249(4) Uani d . 1 1
H H10 0.8108 -0.1014 0.7814 0.030 Uiso calc R 1 1
C C11 0.79547(18) 0.00088(9) 0.7849(2) 0.0222(4) Uani d . 1 1
C C5 0.4840(2) -0.14944(10) 1.6185(2) 0.0246(4) Uani d . 1 1
H H5B 0.5654 -0.1585 1.6899 0.030 Uiso calc R 1 1
H H5A 0.4220 -0.1292 1.6662 0.030 Uiso calc R 1 1
C C13 0.70397(19) 0.04327(10) 0.9655(2) 0.0253(4) Uani d . 1 1
H H13 0.6757 0.0800 1.0119 0.030 Uiso calc R 1 1
C C6 0.61042(18) -0.08480(9) 1.3099(2) 0.0210(4) Uani d . 1 1
C C3 0.59392(19) -0.13172(9) 1.4223(2) 0.0216(4) Uani d . 1 1
H H3 0.6812 -0.1408 1.4854 0.026 Uiso calc R 1 1
C C18 -0.0747(2) -0.25569(10) 1.7461(2) 0.0311(5) Uani d . 1 1
C C4 0.50971(19) -0.10008(9) 1.5104(2) 0.0231(4) Uani d . 1 1
H H4B 0.5536 -0.0597 1.5588 0.028 Uiso calc R 1 1
H H4A 0.4265 -0.0856 1.4479 0.028 Uiso calc R 1 1
C C16 0.1288(2) -0.25146(10) 1.6667(2) 0.0271(5) Uani d . 1 1
H H16A 0.0834 -0.2722 1.5765 0.033 Uiso calc R 1 1
H H16B 0.1664 -0.2881 1.7322 0.033 Uiso calc R 1 1
C C1 0.51539(19) -0.24560(9) 1.4755(2) 0.0239(4) Uani d . 1 1
H H1A 0.4755 -0.2882 1.4337 0.029 Uiso calc R 1 1
H H1B 0.5994 -0.2564 1.5409 0.029 Uiso calc R 1 1
C C19 1.0322(2) 0.02749(12) 0.7268(2) 0.0313(5) Uani d . 1 1
H H19A 1.0796 0.0367 0.6558 0.047 Uiso calc R 1 1
H H19C 1.0673 -0.0131 0.7793 0.047 Uiso calc R 1 1
H H19B 1.0413 0.0658 0.7910 0.047 Uiso calc R 1 1

loop_
_atom_site_aniso_label
_atom_site_aniso_U_11
_atom_site_aniso_U_22
_atom_site_aniso_U_33
_atom_site_aniso_U_12
_atom_site_aniso_U_13
_atom_site_aniso_U_23
S1 0.0266(3) 0.0271(3) 0.0192(3) -0.00415(18) 0.0056(2) 0.00358(18)
F3 0.0423(8) 0.0300(7) 0.0731(10) 0.0033(6) 0.0335(7) 0.0003(6)
O1 0.0340(8) 0.0208(7) 0.0263(8) -0.0029(6) 0.0093(6) -0.0023(6)
O2 0.0426(9) 0.0214(7) 0.0251(8) 0.0012(6) 0.0174(6) -0.0006(5)
O4 0.0359(9) 0.0392(9) 0.0293(8) 0.0005(6) 0.0085(7) 0.0161(6)
F2 0.0500(8) 0.0285(7) 0.0668(10) 0.0042(6) 0.0294(7) 0.0142(6)
N1 0.0283(9) 0.0182(8) 0.0229(9) -0.0021(6) 0.0103(7) -0.0030(6)
N3 0.0273(9) 0.0215(8) 0.0223(9) -0.0005(7) 0.0095(7) -0.0011(7)
O3 0.0408(9) 0.0378(9) 0.0237(8) -0.0116(7) 0.0132(7) -0.0058(6)
N2 0.0434(11) 0.0224(9) 0.0244(10) 0.0013(7) 0.0161(8) 0.0030(7)
F1 0.0424(9) 0.0688(10) 0.0542(10) -0.0230(7) 0.0145(7) -0.0198(8)
C2 0.0293(11) 0.0196(10) 0.0210(11) -0.0014(8) 0.0092(8) -0.0036(7)
C8 0.0216(10) 0.0211(10) 0.0189(10) -0.0016(7) 0.0029(8) 0.0003(7)
C14 0.0283(11) 0.0176(9) 0.0160(10) 0.0013(7) 0.0036(8) 0.0041(7)
C15 0.0281(11) 0.0216(10) 0.0215(11) 0.0013(8) 0.0076(8) 0.0025(7)
C17 0.0284(11) 0.0216(10) 0.0293(12) 0.0003(8) 0.0078(9) 0.0015(8)
C9 0.0313(11) 0.0181(10) 0.0220(11) -0.0012(8) 0.0072(8) 0.0019(7)
C7 0.0245(10) 0.0193(9) 0.0193(10) -0.0011(7) 0.0044(8) 0.0006(7)
C12 0.0326(11) 0.0175(10) 0.0289(11) -0.0011(8) 0.0073(9) 0.0051(8)
C10 0.0316(11) 0.0207(10) 0.0235(11) 0.0004(8) 0.0091(8) -0.0015(8)
C11 0.0235(10) 0.0234(10) 0.0193(11) -0.0025(8) 0.0049(8) 0.0034(8)
C5 0.0317(11) 0.0217(10) 0.0223(11) -0.0047(8) 0.0104(8) -0.0050(8)
C13 0.0306(11) 0.0198(10) 0.0255(11) 0.0009(8) 0.0070(8) -0.0014(8)
C6 0.0231(10) 0.0181(9) 0.0220(11) -0.0014(7) 0.0060(8) -0.0027(7)
C3 0.0273(11) 0.0199(10) 0.0187(10) -0.0003(7) 0.0078(8) -0.0022(7)
C18 0.0323(12) 0.0235(11) 0.0405(13) 0.0025(9) 0.0147(10) -0.0023(9)
C4 0.0274(11) 0.0203(9) 0.0235(11) -0.0036(8) 0.0099(8) -0.0044(8)
C16 0.0302(12) 0.0235(10) 0.0292(12) -0.0014(8) 0.0103(9) -0.0011(8)
C1 0.0287(11) 0.0209(10) 0.0237(11) 0.0016(8) 0.0095(8) -0.0036(8)
C19 0.0266(12) 0.0399(12) 0.0265(12) -0.0056(9) 0.0048(9) 0.0015(9)

loop_
_atom_type_symbol
_atom_type_description
_atom_type_scat_dispersion_real
_atom_type_scat_dispersion_imag
_atom_type_scat_source
C C 0.0181 0.0091 'International Tables Vol C Tables 4.2.6.8 and 6.1.1.4'
H H 0.0000 0.0000 'International Tables Vol C Tables 4.2.6.8 and 6.1.1.4'
N N 0.0311 0.0180 'International Tables Vol C Tables 4.2.6.8 and 6.1.1.4'
O O 0.0492 0.0322 'International Tables Vol C Tables 4.2.6.8 and 6.1.1.4'
S S 0.3331 0.5567 'International Tables Vol C Tables 4.2.6.8 and 6.1.1.4'
F F 0.0727 0.0534 'International Tables Vol C Tables 4.2.6.8 and 6.1.1.4'

loop_
_geom_angle_atom_site_label_1
_geom_angle_atom_site_label_2
_geom_angle_atom_site_label_3
_geom_angle
O4 S1 O3 118.96(9)
O4 S1 C11 108.13(9)
O4 S1 C19 108.60(10)
O3 S1 C11 108.09(9)
O3 S1 C19 107.95(10)
C19 S1 C11 104.12(10)
C6 O2 N2 106.60(14)
C14 N1 C5 125.89(16)
C14 N1 C1 120.78(15)
C1 N1 C5 113.24(15)
C6 N3 C7 102.47(15)
C7 N2 O2 103.07(15)
C1 C2 C3 110.51(15)
C9 C8 C7 119.23(17)
C13 C8 C9 120.28(18)
C13 C8 C7 120.43(17)
O1 C14 N1 121.30(17)
O1 C14 C15 120.34(17)
N1 C14 C15 118.36(16)
C16 C15 C14 111.54(16)
C18 C17 C16 111.65(16)
C10 C9 C8 119.76(18)
N3 C7 C8 123.47(16)
N2 C7 N3 114.73(17)
N2 C7 C8 121.69(17)
C11 C12 C13 119.29(18)
C9 C10 C11 119.66(18)
C12 C11 S1 120.02(14)
C12 C11 C10 120.97(18)
C10 C11 S1 118.98(15)
N1 C5 C4 110.81(15)
C12 C13 C8 120.02(18)
O2 C6 C3 117.79(16)
N3 C6 O2 113.13(16)
N3 C6 C3 129.06(16)
C2 C3 C4 110.49(15)
C6 C3 C2 111.02(15)
C6 C3 C4 111.20(15)
F3 C18 C17 113.21(17)
F2 C18 F3 105.46(17)
F2 C18 C17 113.43(17)
F1 C18 F3 105.67(18)
F1 C18 F2 105.77(17)
F1 C18 C17 112.61(18)
C5 C4 C3 111.64(15)
C17 C16 C15 111.51(16)
N1 C1 C2 110.04(15)

loop_
_geom_bond_atom_site_label_1
_geom_bond_atom_site_label_2
_geom_bond_distance
S1 O4 1.4318(15)
S1 O3 1.4416(15)
S1 C11 1.771(2)
S1 C19 1.761(2)
F3 C18 1.351(2)
O1 C14 1.239(2)
O2 N2 1.409(2)
O2 C6 1.346(2)
F2 C18 1.342(2)
N1 C14 1.353(2)
N1 C5 1.468(2)
N1 C1 1.462(2)
N3 C7 1.381(2)
N3 C6 1.298(2)
N2 C7 1.307(2)
F1 C18 1.340(3)
C2 C3 1.534(2)
C2 C1 1.525(3)
C8 C9 1.393(3)
C8 C7 1.474(3)
C8 C13 1.389(3)
C14 C15 1.525(3)
C15 C16 1.525(3)
C17 C18 1.492(3)
C17 C16 1.524(3)
C9 C10 1.381(3)
C12 C11 1.386(3)
C12 C13 1.387(3)
C10 C11 1.389(3)
C5 C4 1.524(3)
C6 C3 1.492(3)
C3 C4 1.536(2)
